data_4088308
loop_
_publ_author_name
'Lastovickova, Dominika N.'
'Bielawski, Christopher W.'

_publ_section_title
;
 Diamidocarbene Induced B--H Activation: A New Class of Initiator-Free
 Olefin Hydroboration Reagents
;
_journal_issue 5
_journal_name_full Organometallics
_journal_page_first 706
_journal_paper_doi 10.1021/acs.organomet.5b00997
_journal_volume 35
_journal_year 2016
_chemical_formula_moiety 'C24 H31 B1 N2 O2'
_chemical_formula_sum 'C24 H31 B N2 O2'
_chemical_formula_weight 390.32
_chemical_name_common 'DAC-BH3ring expanded (2)'
_space_group_crystal_system triclinic
_space_group_IT_number 2
_space_group_name_Hall '-P 1'
_space_group_name_H-M_alt 'P -1'
_atom_sites_solution_hydrogens mixed
_audit_creation_method SHELXL-2014
_cell_angle_alpha 85.322(5)
_cell_angle_beta 72.721(5)
_cell_angle_gamma 88.791(5)
_cell_formula_units_Z 4
_cell_length_a 11.659(3)
_cell_length_b 12.699(3)
_cell_length_c 15.497(4)
_cell_measurement_temperature 150(2)
_cell_volume 2183.6(10)
_computing_cell_refinement 'CrystalClear (Rigaku Inc., 2008)'
_computing_data_collection 'CrystalClear (Rigaku Inc., 2008)'
_computing_data_reduction 'CrystalClear (Rigaku Inc., 2008)'
_computing_structure_refinement 'SHELXL-2014 (Sheldrick, 2014)'
_diffrn_ambient_temperature 150(2)
_diffrn_measured_fraction_theta_full 0.972
_diffrn_measured_fraction_theta_max 0.998
_diffrn_measurement_device_type 'Rigaku SCX-Mini with Mercury 2+ CCD'
_diffrn_measurement_method 'omega scans'
_diffrn_radiation_type MoK\a
_diffrn_radiation_wavelength 0.71075
_diffrn_reflns_av_R_equivalents 0.0572
_diffrn_reflns_av_unetI/netI 0.0487
_diffrn_reflns_Laue_measured_fraction_full 0.972
_diffrn_reflns_Laue_measured_fraction_max 0.998
_diffrn_reflns_limit_h_max 13
_diffrn_reflns_limit_h_min -13
_diffrn_reflns_limit_k_max 15
_diffrn_reflns_limit_k_min -15
_diffrn_reflns_limit_l_max 18
_diffrn_reflns_limit_l_min -18
_diffrn_reflns_number 29315
_diffrn_reflns_point_group_measured_fraction_full 0.972
_diffrn_reflns_point_group_measured_fraction_max 0.998
_diffrn_reflns_theta_full 25.242
_diffrn_reflns_theta_max 25.000
_diffrn_reflns_theta_min 2.996
_exptl_absorpt_coefficient_mu 0.074
_exptl_absorpt_correction_T_max 1.0000
_exptl_absorpt_correction_T_min 0.7983
_exptl_absorpt_correction_type multi-scan
_exptl_absorpt_process_details
;
Abscor.  T. Higashi (2001). The Rigaku Corporation, Tokyo, Japan.
;
_exptl_crystal_colour colorless
_exptl_crystal_density_diffrn 1.187
_exptl_crystal_description block
_exptl_crystal_F_000 840
_exptl_crystal_size_max 0.20
_exptl_crystal_size_mid 0.20
_exptl_crystal_size_min 0.20
_refine_diff_density_max 0.259
_refine_diff_density_min -0.250
_refine_diff_density_rms 0.047
_refine_ls_extinction_method none
_refine_ls_goodness_of_fit_ref 1.006
_refine_ls_hydrogen_treatment mixed
_refine_ls_matrix_type full
_refine_ls_number_parameters 547
_refine_ls_number_reflns 7676
_refine_ls_number_restraints 0
_refine_ls_restrained_S_all 1.006
_refine_ls_R_factor_all 0.0703
_refine_ls_R_factor_gt 0.0535
_refine_ls_shift/su_max 0.000
_refine_ls_shift/su_mean 0.000
_refine_ls_structure_factor_coef Fsqd
_refine_ls_weighting_details 'w=1/[\s^2^(Fo^2^)+(0.0607P)^2^+1.5423P] where P=(Fo^2^+2Fc^2^)/3'
_refine_ls_weighting_scheme calc
_refine_ls_wR_factor_gt 0.1293
_refine_ls_wR_factor_ref 0.1416
_reflns_Friedel_coverage 0.000
_reflns_number_gt 6059
_reflns_number_total 7676
_reflns_threshold_expression 'I > 2\s(I)'
_cod_data_source_file om5b00997_si_002.cif
_cod_data_source_block DAC-BH3ringexpanded
_cod_original_cell_volume 2183.6(9)
_cod_database_code 4088308
_shelx_space_group_comment
;
The symmetry employed for this shelxl refinement is uniquely defined
by the following loop, which should always be used as a source of
symmetry information in preference to the above space-group names.
They are only intended as comments.
;
_shelxl_version_number 2014-3

loop_
_space_group_symop_operation_xyz
'x, y, z'
'-x, -y, -z'

loop_
_atom_site_label
_atom_site_type_symbol
_atom_site_fract_x
_atom_site_fract_y
_atom_site_fract_z
_atom_site_U_iso_or_equiv
_atom_site_adp_type
_atom_site_occupancy
_atom_site_site_symmetry_order
_atom_site_calc_flag
_atom_site_refinement_flags_posn
_atom_site_refinement_flags_adp
O1 O 0.54354(13) 0.80547(12) 0.11628(11) 0.0322(4) Uani 1 1 d . .
N1 N 0.43082(15) 0.67264(13) 0.20303(12) 0.0223(4) Uani 1 1 d . .
C1 C 0.32084(19) 0.61306(17) 0.24698(15) 0.0277(5) Uani 1 1 d . .
H1A H 0.3292 0.5807 0.3037 0.033 Uiso 1 1 calc R U
H1B H 0.3200 0.5558 0.2094 0.033 Uiso 1 1 calc R U
B1 B 0.1934(2) 0.66359(19) 0.26963(17) 0.0255(5) Uani 1 1 d . .
H100 H 0.128(2) 0.623(2) 0.3175(18) 0.047(7) Uiso 1 1 d . .
B2 B 1.1026(2) 0.15979(18) 0.26932(16) 0.0222(5) Uani 1 1 d . .
H200 H 1.135(2) 0.1159(19) 0.3166(16) 0.037(7) Uiso 1 1 d . .
O2 O 0.20946(14) 0.93335(12) 0.17844(11) 0.0341(4) Uani 1 1 d . .
N2 N 0.16406(15) 0.76926(13) 0.24627(11) 0.0212(4) Uani 1 1 d . .
C2 C 0.44638(18) 0.76044(16) 0.14339(14) 0.0218(4) Uani 1 1 d . .
O3 O 1.15452(14) 0.42724(11) 0.17266(11) 0.0311(4) Uani 1 1 d . .
N3 N 1.14870(14) 0.26415(13) 0.24349(11) 0.0198(4) Uani 1 1 d . .
C3 C 0.34220(18) 0.79899(16) 0.10609(13) 0.0217(4) Uani 1 1 d . .
O4 O 0.86604(13) 0.30187(12) 0.11662(10) 0.0294(4) Uani 1 1 d . .
N4 N 0.91498(14) 0.17178(13) 0.20604(11) 0.0197(4) Uani 1 1 d . .
C4 C 0.3023(2) 0.71077(18) 0.05808(15) 0.0286(5) Uani 1 1 d . .
H4A H 0.2457 0.7389 0.0281 0.043 Uiso 1 1 calc R U
H4B H 0.2652 0.6544 0.1021 0.043 Uiso 1 1 calc R U
H4C H 0.3711 0.6842 0.0142 0.043 Uiso 1 1 calc R U
C5 C 0.3899(2) 0.89152(17) 0.03601(14) 0.0286(5) Uani 1 1 d . .
H5A H 0.3283 0.9157 0.0097 0.043 Uiso 1 1 calc R U
H5B H 0.4583 0.8690 -0.0106 0.043 Uiso 1 1 calc R U
H5C H 0.4132 0.9480 0.0649 0.043 Uiso 1 1 calc R U
C6 C 0.23548(18) 0.84064(16) 0.17992(14) 0.0216(4) Uani 1 1 d . .
C7 C 0.04901(17) 0.81008(15) 0.29817(13) 0.0200(4) Uani 1 1 d . .
C8 C -0.04747(18) 0.81029(16) 0.26301(14) 0.0225(5) Uani 1 1 d . .
C9 C -0.15793(19) 0.84655(16) 0.31573(15) 0.0249(5) Uani 1 1 d . .
H9A H -0.2232 0.8485 0.2928 0.030 Uiso 1 1 calc R U
C10 C -0.17263(19) 0.87975(16) 0.40143(15) 0.0260(5) Uani 1 1 d . .
C11 C -0.07349(18) 0.88030(17) 0.43350(14) 0.0250(5) Uani 1 1 d . .
H11A H -0.0823 0.9038 0.4904 0.030 Uiso 1 1 calc R U
C12 C 0.03894(18) 0.84654(16) 0.38246(14) 0.0228(5) Uani 1 1 d . .
C13 C 0.1462(2) 0.85140(19) 0.41719(15) 0.0305(5) Uani 1 1 d . .
H13A H 0.1242 0.8858 0.4727 0.046 Uiso 1 1 calc R U
H13B H 0.2096 0.8905 0.3730 0.046 Uiso 1 1 calc R U
H13C H 0.1733 0.7810 0.4281 0.046 Uiso 1 1 calc R U
C14 C -0.2939(2) 0.9132(2) 0.45951(17) 0.0383(6) Uani 1 1 d . .
H14A H -0.3458 0.9285 0.4223 0.057 Uiso 1 1 calc R U
H14B H -0.2850 0.9753 0.4884 0.057 Uiso 1 1 calc R U
H14C H -0.3281 0.8573 0.5048 0.057 Uiso 1 1 calc R U
C15 C -0.0348(2) 0.77314(19) 0.17088(15) 0.0316(5) Uani 1 1 d . .
H15A H 0.0012 0.7043 0.1668 0.047 Uiso 1 1 calc R U
H15B H 0.0152 0.8217 0.1251 0.047 Uiso 1 1 calc R U
H15C H -0.1126 0.7697 0.1620 0.047 Uiso 1 1 calc R U
C16 C 0.53747(18) 0.63399(15) 0.22527(14) 0.0230(5) Uani 1 1 d . .
C17 C 0.61047(19) 0.56063(16) 0.17233(15) 0.0267(5) Uani 1 1 d . .
C18 C 0.71179(19) 0.52449(17) 0.19576(16) 0.0322(6) Uani 1 1 d . .
H18A H 0.7610 0.4748 0.1617 0.039 Uiso 1 1 calc R U
C19 C 0.7411(2) 0.56072(17) 0.26846(17) 0.0323(5) Uani 1 1 d . .
C20 C 0.6670(2) 0.63389(17) 0.31913(16) 0.0304(5) Uani 1 1 d . .
H20A H 0.6864 0.6589 0.3678 0.036 Uiso 1 1 calc R U
C21 C 0.5644(2) 0.67098(17) 0.29919(15) 0.0277(5) Uani 1 1 d . .
C22 C 0.4846(3) 0.7500(2) 0.35547(18) 0.0453(7) Uani 1 1 d . .
H22A H 0.5215 0.7729 0.3985 0.068 Uiso 1 1 calc R U
H22B H 0.4083 0.7179 0.3871 0.068 Uiso 1 1 calc R U
H22C H 0.4731 0.8097 0.3168 0.068 Uiso 1 1 calc R U
C23 C 0.8514(2) 0.5222(2) 0.2936(2) 0.0474(7) Uani 1 1 d . .
H23A H 0.9028 0.4855 0.2450 0.071 Uiso 1 1 calc R U
H23B H 0.8276 0.4752 0.3476 0.071 Uiso 1 1 calc R U
H23C H 0.8938 0.5815 0.3041 0.071 Uiso 1 1 calc R U
C24 C 0.5816(2) 0.52322(19) 0.09199(16) 0.0370(6) Uani 1 1 d . .
H24A H 0.5028 0.4922 0.1110 0.055 Uiso 1 1 calc R U
H24B H 0.6396 0.4715 0.0650 0.055 Uiso 1 1 calc R U
H24C H 0.5840 0.5820 0.0484 0.055 Uiso 1 1 calc R U
C25 C 0.99391(19) 0.11079(16) 0.24861(15) 0.0255(5) Uani 1 1 d . .
H25A H 1.0253 0.0534 0.2107 0.031 Uiso 1 1 calc R U
H25B H 0.9430 0.0788 0.3058 0.031 Uiso 1 1 calc R U
C26 C 1.12723(18) 0.33521(16) 0.17612(13) 0.0208(4) Uani 1 1 d . .
C27 C 1.07614(18) 0.29332(16) 0.10468(13) 0.0208(4) Uani 1 1 d . .
C28 C 1.15436(19) 0.20313(17) 0.05682(14) 0.0271(5) Uani 1 1 d . .
H28A H 1.2340 0.2291 0.0264 0.041 Uiso 1 1 calc R U
H28B H 1.1198 0.1777 0.0134 0.041 Uiso 1 1 calc R U
H28C H 1.1579 0.1465 0.1010 0.041 Uiso 1 1 calc R U
C29 C 1.0797(2) 0.38490(18) 0.03305(15) 0.0299(5) Uani 1 1 d . .
H29A H 1.1611 0.4086 0.0061 0.045 Uiso 1 1 calc R U
H29B H 1.0315 0.4421 0.0612 0.045 Uiso 1 1 calc R U
H29C H 1.0487 0.3614 -0.0130 0.045 Uiso 1 1 calc R U
C30 C 0.94355(18) 0.25716(15) 0.14417(13) 0.0202(4) Uani 1 1 d . .
C31 C 0.79308(17) 0.13279(15) 0.22848(14) 0.0204(4) Uani 1 1 d . .
C32 C 0.76255(18) 0.06600(16) 0.17222(14) 0.0225(5) Uani 1 1 d . .
C33 C 0.64501(19) 0.02972(16) 0.19491(15) 0.0248(5) Uani 1 1 d . .
H33A H 0.6239 -0.0152 0.1576 0.030 Uiso 1 1 calc R U
C34 C 0.55838(19) 0.05905(17) 0.27197(15) 0.0260(5) Uani 1 1 d . .
C35 C 0.59262(19) 0.12473(17) 0.32752(15) 0.0274(5) Uani 1 1 d . .
H35A H 0.5356 0.1442 0.3798 0.033 Uiso 1 1 calc R U
C36 C 0.70895(19) 0.16202(17) 0.30747(14) 0.0245(5) Uani 1 1 d . .
C37 C 0.7422(2) 0.2359(2) 0.36784(16) 0.0391(6) Uani 1 1 d . .
H37A H 0.6796 0.2356 0.4244 0.059 Uiso 1 1 calc R U
H37B H 0.7522 0.3062 0.3387 0.059 Uiso 1 1 calc R U
H37C H 0.8160 0.2130 0.3788 0.059 Uiso 1 1 calc R U
C38 C 0.4299(2) 0.02293(19) 0.29489(17) 0.0339(5) Uani 1 1 d . .
H38A H 0.3779 0.0833 0.3019 0.051 Uiso 1 1 calc R U
H38B H 0.4096 -0.0216 0.3504 0.051 Uiso 1 1 calc R U
H38C H 0.4201 -0.0160 0.2470 0.051 Uiso 1 1 calc R U
C39 C 0.8552(2) 0.03580(18) 0.08681(15) 0.0309(5) Uani 1 1 d . .
H39A H 0.8226 -0.0177 0.0604 0.046 Uiso 1 1 calc R U
H39B H 0.9255 0.0090 0.1013 0.046 Uiso 1 1 calc R U
H39C H 0.8764 0.0968 0.0445 0.046 Uiso 1 1 calc R U
C40 C 1.22689(18) 0.30383(15) 0.29107(13) 0.0201(4) Uani 1 1 d . .
C41 C 1.35068(18) 0.30022(16) 0.25152(14) 0.0222(4) Uani 1 1 d . .
C42 C 1.42436(18) 0.33748(16) 0.29860(14) 0.0239(5) Uani 1 1 d . .
H42A H 1.5073 0.3359 0.2729 0.029 Uiso 1 1 calc R U
C43 C 1.37738(19) 0.37674(16) 0.38263(15) 0.0257(5) Uani 1 1 d . .
C44 C 1.25356(19) 0.37863(16) 0.42013(14) 0.0248(5) Uani 1 1 d . .
H44A H 1.2214 0.4043 0.4768 0.030 Uiso 1 1 calc R U
C45 C 1.17622(18) 0.34345(16) 0.37569(14) 0.0223(4) Uani 1 1 d . .
C46 C 1.04242(19) 0.35147(19) 0.41596(15) 0.0305(5) Uani 1 1 d . .
H46A H 1.0245 0.3775 0.4750 0.046 Uiso 1 1 calc R U
H46B H 1.0067 0.2829 0.4211 0.046 Uiso 1 1 calc R U
H46C H 1.0106 0.3991 0.3775 0.046 Uiso 1 1 calc R U
C47 C 1.4587(2) 0.4182(2) 0.43123(17) 0.0364(6) Uani 1 1 d . .
H47A H 1.5292 0.4487 0.3877 0.055 Uiso 1 1 calc R U
H47B H 1.4816 0.3614 0.4674 0.055 Uiso 1 1 calc R U
H47C H 1.4173 0.4712 0.4697 0.055 Uiso 1 1 calc R U
C48 C 1.4043(2) 0.25844(19) 0.16006(15) 0.0308(5) Uani 1 1 d . .
H48A H 1.4894 0.2499 0.1489 0.046 Uiso 1 1 calc R U
H48B H 1.3894 0.3074 0.1141 0.046 Uiso 1 1 calc R U
H48C H 1.3685 0.1914 0.1589 0.046 Uiso 1 1 calc R U

loop_
_atom_site_aniso_label
_atom_site_aniso_U_11
_atom_site_aniso_U_22
_atom_site_aniso_U_33
_atom_site_aniso_U_23
_atom_site_aniso_U_13
_atom_site_aniso_U_12
O1 0.0246(8) 0.0264(9) 0.0427(10) 0.0070(7) -0.0080(7) -0.0054(7)
N1 0.0224(9) 0.0167(9) 0.0274(9) -0.0004(7) -0.0071(7) 0.0002(7)
C1 0.0296(12) 0.0231(12) 0.0288(12) 0.0002(9) -0.0065(9) -0.0033(9)
B1 0.0281(13) 0.0156(12) 0.0275(13) 0.0007(10) -0.0006(10) -0.0034(10)
B2 0.0287(13) 0.0172(12) 0.0228(12) -0.0015(9) -0.0112(10) 0.0046(10)
O2 0.0324(9) 0.0183(8) 0.0412(10) -0.0007(7) 0.0042(7) 0.0032(6)
N2 0.0205(9) 0.0188(9) 0.0215(9) -0.0030(7) -0.0016(7) -0.0004(7)
C2 0.0223(11) 0.0194(11) 0.0223(11) -0.0045(8) -0.0039(8) 0.0008(8)
O3 0.0437(10) 0.0178(8) 0.0387(9) 0.0000(6) -0.0236(8) -0.0018(7)
N3 0.0207(9) 0.0203(9) 0.0201(9) -0.0032(7) -0.0085(7) 0.0016(7)
C3 0.0229(11) 0.0201(11) 0.0203(10) -0.0027(8) -0.0033(8) 0.0025(8)
O4 0.0264(8) 0.0246(8) 0.0396(9) 0.0035(7) -0.0151(7) 0.0031(6)
N4 0.0197(9) 0.0179(9) 0.0217(9) -0.0020(7) -0.0064(7) 0.0011(7)
C4 0.0295(12) 0.0320(13) 0.0247(11) -0.0089(9) -0.0068(9) 0.0021(9)
C5 0.0281(12) 0.0302(13) 0.0227(11) 0.0017(9) -0.0016(9) 0.0031(9)
C6 0.0226(11) 0.0182(11) 0.0219(11) -0.0014(8) -0.0033(8) -0.0009(8)
C7 0.0187(10) 0.0145(10) 0.0237(11) 0.0000(8) -0.0016(8) -0.0011(8)
C8 0.0261(11) 0.0182(11) 0.0217(11) 0.0039(8) -0.0058(9) -0.0045(8)
C9 0.0213(11) 0.0227(11) 0.0311(12) 0.0052(9) -0.0099(9) -0.0025(8)
C10 0.0237(11) 0.0205(11) 0.0300(12) 0.0015(9) -0.0031(9) 0.0002(8)
C11 0.0261(12) 0.0249(12) 0.0215(11) -0.0027(9) -0.0031(9) 0.0000(9)
C12 0.0238(11) 0.0189(11) 0.0243(11) -0.0003(8) -0.0055(9) -0.0006(8)
C13 0.0272(12) 0.0355(13) 0.0288(12) -0.0064(10) -0.0070(9) -0.0009(10)
C14 0.0254(13) 0.0398(15) 0.0446(15) -0.0045(11) -0.0027(11) 0.0045(10)
C15 0.0335(13) 0.0357(13) 0.0255(12) 0.0004(10) -0.0091(10) -0.0044(10)
C16 0.0220(11) 0.0139(10) 0.0311(12) 0.0015(8) -0.0057(9) 0.0006(8)
C17 0.0232(11) 0.0194(11) 0.0327(12) 0.0003(9) -0.0016(9) -0.0026(9)
C18 0.0238(12) 0.0198(11) 0.0437(14) 0.0033(10) 0.0027(10) 0.0034(9)
C19 0.0253(12) 0.0221(12) 0.0471(15) 0.0088(10) -0.0099(10) -0.0026(9)
C20 0.0336(13) 0.0226(12) 0.0384(13) 0.0033(10) -0.0170(10) -0.0035(9)
C21 0.0326(12) 0.0189(11) 0.0333(12) -0.0007(9) -0.0129(10) 0.0017(9)
C22 0.0613(18) 0.0396(15) 0.0453(16) -0.0194(12) -0.0290(13) 0.0220(13)
C23 0.0303(14) 0.0374(15) 0.075(2) 0.0129(13) -0.0203(13) -0.0007(11)
C24 0.0397(14) 0.0307(13) 0.0372(14) -0.0117(11) -0.0043(11) 0.0049(11)
C25 0.0263(11) 0.0203(11) 0.0288(12) 0.0003(9) -0.0073(9) 0.0046(9)
C26 0.0224(11) 0.0170(11) 0.0220(11) -0.0020(8) -0.0054(8) 0.0018(8)
C27 0.0243(11) 0.0207(11) 0.0174(10) -0.0011(8) -0.0064(8) -0.0003(8)
C28 0.0258(12) 0.0317(12) 0.0229(11) -0.0080(9) -0.0046(9) 0.0005(9)
C29 0.0341(13) 0.0322(13) 0.0240(12) 0.0054(9) -0.0112(10) -0.0062(10)
C30 0.0251(11) 0.0165(10) 0.0203(10) -0.0065(8) -0.0079(8) 0.0034(8)
C31 0.0200(10) 0.0167(10) 0.0248(11) -0.0006(8) -0.0074(8) -0.0001(8)
C32 0.0248(11) 0.0186(11) 0.0263(11) -0.0017(8) -0.0112(9) 0.0030(8)
C33 0.0301(12) 0.0170(11) 0.0319(12) -0.0016(9) -0.0162(9) 0.0005(9)
C34 0.0253(11) 0.0208(11) 0.0332(12) 0.0044(9) -0.0119(9) -0.0029(9)
C35 0.0231(11) 0.0305(12) 0.0252(11) -0.0024(9) -0.0023(9) 0.0008(9)
C36 0.0253(11) 0.0237(11) 0.0245(11) -0.0024(9) -0.0075(9) -0.0004(9)
C37 0.0316(13) 0.0498(16) 0.0342(14) -0.0189(12) -0.0029(10) -0.0028(11)
C38 0.0282(12) 0.0307(13) 0.0435(14) 0.0030(10) -0.0126(10) -0.0059(10)
C39 0.0301(12) 0.0320(13) 0.0338(13) -0.0155(10) -0.0112(10) 0.0041(10)
C40 0.0249(11) 0.0153(10) 0.0224(11) 0.0009(8) -0.0110(9) -0.0006(8)
C41 0.0230(11) 0.0193(11) 0.0237(11) 0.0018(8) -0.0069(9) 0.0007(8)
C42 0.0189(11) 0.0226(11) 0.0295(12) 0.0054(9) -0.0078(9) -0.0022(8)
C43 0.0323(12) 0.0175(11) 0.0308(12) 0.0047(9) -0.0162(10) -0.0052(9)
C44 0.0314(12) 0.0221(11) 0.0220(11) -0.0032(9) -0.0092(9) -0.0005(9)
C45 0.0234(11) 0.0201(11) 0.0236(11) -0.0004(8) -0.0080(9) 0.0000(8)
C46 0.0289(12) 0.0353(13) 0.0279(12) -0.0070(10) -0.0081(9) 0.0032(10)
C47 0.0377(14) 0.0375(14) 0.0405(14) -0.0018(11) -0.0211(11) -0.0084(11)
C48 0.0261(12) 0.0385(14) 0.0266(12) -0.0039(10) -0.0059(9) 0.0039(10)

loop_
_atom_type_symbol
_atom_type_description
_atom_type_scat_dispersion_real
_atom_type_scat_dispersion_imag
_atom_type_scat_source
C C 0.0033 0.0016 'International Tables Vol C Tables 4.2.6.8 and 6.1.1.4'
H H 0.0000 0.0000 'International Tables Vol C Tables 4.2.6.8 and 6.1.1.4'
B B 0.0013 0.0007 'International Tables Vol C Tables 4.2.6.8 and 6.1.1.4'
N N 0.0061 0.0033 'International Tables Vol C Tables 4.2.6.8 and 6.1.1.4'
O O 0.0106 0.0060 'International Tables Vol C Tables 4.2.6.8 and 6.1.1.4'

loop_
_geom_angle_atom_site_label_1
_geom_angle_atom_site_label_2
_geom_angle_atom_site_label_3
_geom_angle
C2 N1 C16 115.91(17)
C2 N1 C1 128.19(17)
C16 N1 C1 115.91(16)
N1 C1 B1 123.28(18)
N1 C1 H1A 106.5
B1 C1 H1A 106.5
N1 C1 H1B 106.5
B1 C1 H1B 106.5
H1A C1 H1B 106.5
N2 B1 C1 127.2(2)
N2 B1 H100 115.4(15)
C1 B1 H100 115.8(15)
N3 B2 C25 127.28(19)
N3 B2 H200 116.1(13)
C25 B2 H200 115.6(13)
C6 N2 B1 127.09(17)
C6 N2 C7 115.30(16)
B1 N2 C7 117.58(17)
O1 C2 N1 120.38(19)
O1 C2 C3 119.92(18)
N1 C2 C3 119.61(17)
C26 N3 B2 127.20(18)
C26 N3 C40 114.87(16)
B2 N3 C40 117.93(17)
C5 C3 C6 106.97(16)
C5 C3 C4 108.19(17)
C6 C3 C4 111.23(17)
C5 C3 C2 107.24(17)
C6 C3 C2 112.34(17)
C4 C3 C2 110.63(16)
C30 N4 C31 116.18(16)
C30 N4 C25 128.08(17)
C31 N4 C25 115.63(16)
C3 C4 H4A 109.5
C3 C4 H4B 109.5
H4A C4 H4B 109.5
C3 C4 H4C 109.5
H4A C4 H4C 109.5
H4B C4 H4C 109.5
C3 C5 H5A 109.5
C3 C5 H5B 109.5
H5A C5 H5B 109.5
C3 C5 H5C 109.5
H5A C5 H5C 109.5
H5B C5 H5C 109.5
O2 C6 N2 119.86(18)
O2 C6 C3 120.87(18)
N2 C6 C3 119.17(17)
C8 C7 C12 122.11(18)
C8 C7 N2 119.23(18)
C12 C7 N2 118.66(18)
C7 C8 C9 117.97(19)
C7 C8 C15 121.62(19)
C9 C8 C15 120.41(19)
C10 C9 C8 121.6(2)
C10 C9 H9A 119.2
C8 C9 H9A 119.2
C9 C10 C11 118.68(19)
C9 C10 C14 121.0(2)
C11 C10 C14 120.3(2)
C10 C11 C12 121.6(2)
C10 C11 H11A 119.2
C12 C11 H11A 119.2
C7 C12 C11 117.99(19)
C7 C12 C13 121.33(18)
C11 C12 C13 120.67(19)
C12 C13 H13A 109.5
C12 C13 H13B 109.5
H13A C13 H13B 109.5
C12 C13 H13C 109.5
H13A C13 H13C 109.5
H13B C13 H13C 109.5
C10 C14 H14A 109.5
C10 C14 H14B 109.5
H14A C14 H14B 109.5
C10 C14 H14C 109.5
H14A C14 H14C 109.5
H14B C14 H14C 109.5
C8 C15 H15A 109.5
C8 C15 H15B 109.5
H15A C15 H15B 109.5
C8 C15 H15C 109.5
H15A C15 H15C 109.5
H15B C15 H15C 109.5
C21 C16 C17 121.5(2)
C21 C16 N1 119.20(18)
C17 C16 N1 119.31(19)
C16 C17 C18 118.0(2)
C16 C17 C24 120.8(2)
C18 C17 C24 121.2(2)
C19 C18 C17 121.7(2)
C19 C18 H18A 119.2
C17 C18 H18A 119.2
C20 C19 C18 118.8(2)
C20 C19 C23 119.5(2)
C18 C19 C23 121.8(2)
C19 C20 C21 121.6(2)
C19 C20 H20A 119.2
C21 C20 H20A 119.2
C20 C21 C16 118.5(2)
C20 C21 C22 120.8(2)
C16 C21 C22 120.7(2)
C21 C22 H22A 109.5
C21 C22 H22B 109.5
H22A C22 H22B 109.5
C21 C22 H22C 109.5
H22A C22 H22C 109.5
H22B C22 H22C 109.5
C19 C23 H23A 109.5
C19 C23 H23B 109.5
H23A C23 H23B 109.5
C19 C23 H23C 109.5
H23A C23 H23C 109.5
H23B C23 H23C 109.5
C17 C24 H24A 109.5
C17 C24 H24B 109.5
H24A C24 H24B 109.5
C17 C24 H24C 109.5
H24A C24 H24C 109.5
H24B C24 H24C 109.5
N4 C25 B2 123.14(18)
N4 C25 H25A 106.5
B2 C25 H25A 106.5
N4 C25 H25B 106.5
B2 C25 H25B 106.5
H25A C25 H25B 106.5
O3 C26 N3 119.44(19)
O3 C26 C27 121.35(18)
N3 C26 C27 119.12(17)
C29 C27 C26 107.19(17)
C29 C27 C28 107.85(17)
C26 C27 C28 111.18(17)
C29 C27 C30 107.12(17)
C26 C27 C30 112.88(16)
C28 C27 C30 110.36(16)
C27 C28 H28A 109.5
C27 C28 H28B 109.5
H28A C28 H28B 109.5
C27 C28 H28C 109.5
H28A C28 H28C 109.5
H28B C28 H28C 109.5
C27 C29 H29A 109.5
C27 C29 H29B 109.5
H29A C29 H29B 109.5
C27 C29 H29C 109.5
H29A C29 H29C 109.5
H29B C29 H29C 109.5
O4 C30 N4 120.31(19)
O4 C30 C27 119.88(18)
N4 C30 C27 119.72(17)
C32 C31 C36 121.31(19)
C32 C31 N4 119.69(18)
C36 C31 N4 119.00(18)
C31 C32 C33 118.74(19)
C31 C32 C39 120.31(19)
C33 C32 C39 120.94(19)
C34 C33 C32 121.5(2)
C34 C33 H33A 119.3
C32 C33 H33A 119.3
C33 C34 C35 118.21(19)
C33 C34 C38 121.5(2)
C35 C34 C38 120.2(2)
C36 C35 C34 122.0(2)
C36 C35 H35A 119.0
C34 C35 H35A 119.0
C35 C36 C31 118.24(19)
C35 C36 C37 120.62(19)
C31 C36 C37 121.09(19)
C36 C37 H37A 109.5
C36 C37 H37B 109.5
H37A C37 H37B 109.5
C36 C37 H37C 109.5
H37A C37 H37C 109.5
H37B C37 H37C 109.5
C34 C38 H38A 109.5
C34 C38 H38B 109.5
H38A C38 H38B 109.5
C34 C38 H38C 109.5
H38A C38 H38C 109.5
H38B C38 H38C 109.5
C32 C39 H39A 109.5
C32 C39 H39B 109.5
H39A C39 H39B 109.5
C32 C39 H39C 109.5
H39A C39 H39C 109.5
H39B C39 H39C 109.5
C41 C40 C45 121.73(18)
C41 C40 N3 118.92(18)
C45 C40 N3 119.34(18)
C40 C41 C42 118.15(19)
C40 C41 C48 121.36(19)
C42 C41 C48 120.49(19)
C43 C42 C41 121.69(19)
C43 C42 H42A 119.2
C41 C42 H42A 119.2
C42 C43 C44 118.54(19)
C42 C43 C47 120.6(2)
C44 C43 C47 120.8(2)
C45 C44 C43 122.1(2)
C45 C44 H44A 119.0
C43 C44 H44A 119.0
C44 C45 C40 117.83(19)
C44 C45 C46 120.81(19)
C40 C45 C46 121.32(18)
C45 C46 H46A 109.5
C45 C46 H46B 109.5
H46A C46 H46B 109.5
C45 C46 H46C 109.5
H46A C46 H46C 109.5
H46B C46 H46C 109.5
C43 C47 H47A 109.5
C43 C47 H47B 109.5
H47A C47 H47B 109.5
C43 C47 H47C 109.5
H47A C47 H47C 109.5
H47B C47 H47C 109.5
C41 C48 H48A 109.5
C41 C48 H48B 109.5
H48A C48 H48B 109.5
C41 C48 H48C 109.5
H48A C48 H48C 109.5
H48B C48 H48C 109.5

loop_
_geom_bond_atom_site_label_1
_geom_bond_atom_site_label_2
_geom_bond_distance
O1 C2 1.222(2)
N1 C2 1.368(3)
N1 C16 1.451(3)
N1 C1 1.456(3)
C1 B1 1.558(3)
C1 H1A 0.9700
C1 H1B 0.9700
B1 N2 1.423(3)
B1 H100 1.00(3)
B2 N3 1.422(3)
B2 C25 1.550(3)
B2 H200 1.04(2)
O2 C6 1.210(2)
N2 C6 1.394(3)
N2 C7 1.453(2)
C2 C3 1.547(3)
O3 C26 1.211(2)
N3 C26 1.400(3)
N3 C40 1.452(3)
C3 C5 1.527(3)
C3 C6 1.537(3)
C3 C4 1.546(3)
O4 C30 1.220(2)
N4 C30 1.365(3)
N4 C31 1.447(3)
N4 C25 1.459(3)
C4 H4A 0.9600
C4 H4B 0.9600
C4 H4C 0.9600
C5 H5A 0.9600
C5 H5B 0.9600
C5 H5C 0.9600
C7 C8 1.388(3)
C7 C12 1.393(3)
C8 C9 1.396(3)
C8 C15 1.505(3)
C9 C10 1.387(3)
C9 H9A 0.9300
C10 C11 1.388(3)
C10 C14 1.507(3)
C11 C12 1.394(3)
C11 H11A 0.9300
C12 C13 1.506(3)
C13 H13A 0.9600
C13 H13B 0.9600
C13 H13C 0.9600
C14 H14A 0.9600
C14 H14B 0.9600
C14 H14C 0.9600
C15 H15A 0.9600
C15 H15B 0.9600
C15 H15C 0.9600
C16 C21 1.393(3)
C16 C17 1.393(3)
C17 C18 1.394(3)
C17 C24 1.497(3)
C18 C19 1.385(4)
C18 H18A 0.9300
C19 C20 1.382(3)
C19 C23 1.512(3)
C20 C21 1.386(3)
C20 H20A 0.9300
C21 C22 1.501(3)
C22 H22A 0.9600
C22 H22B 0.9600
C22 H22C 0.9600
C23 H23A 0.9600
C23 H23B 0.9600
C23 H23C 0.9600
C24 H24A 0.9600
C24 H24B 0.9600
C24 H24C 0.9600
C25 H25A 0.9700
C25 H25B 0.9700
C26 C27 1.538(3)
C27 C29 1.533(3)
C27 C28 1.545(3)
C27 C30 1.548(3)
C28 H28A 0.9600
C28 H28B 0.9600
C28 H28C 0.9600
C29 H29A 0.9600
C29 H29B 0.9600
C29 H29C 0.9600
C31 C32 1.387(3)
C31 C36 1.394(3)
C32 C33 1.388(3)
C32 C39 1.511(3)
C33 C34 1.388(3)
C33 H33A 0.9300
C34 C35 1.390(3)
C34 C38 1.506(3)
C35 C36 1.383(3)
C35 H35A 0.9300
C36 C37 1.510(3)
C37 H37A 0.9600
C37 H37B 0.9600
C37 H37C 0.9600
C38 H38A 0.9600
C38 H38B 0.9600
C38 H38C 0.9600
C39 H39A 0.9600
C39 H39B 0.9600
C39 H39C 0.9600
C40 C41 1.392(3)
C40 C45 1.399(3)
C41 C42 1.393(3)
C41 C48 1.505(3)
C42 C43 1.384(3)
C42 H42A 0.9300
C43 C44 1.387(3)
C43 C47 1.501(3)
C44 C45 1.387(3)
C44 H44A 0.9300
C45 C46 1.503(3)
C46 H46A 0.9600
C46 H46B 0.9600
C46 H46C 0.9600
C47 H47A 0.9600
C47 H47B 0.9600
C47 H47C 0.9600
C48 H48A 0.9600
C48 H48B 0.9600
C48 H48C 0.9600
